data_7063473
loop_
_publ_author_name
'Uvarova, Marina A.'
'Shmelev, Maxim A.'
'Bekker, Olga B.'
'Lutsenko, Irina A.'
'Nefedov, Sergey E.'
'Eremenko, Igor L.'

_publ_section_title
;
 Targeted design of heterotrimetallic 1-D coordination polymers based on
 functionalized metallocenes featuring antibacterial activity
;
_journal_issue 40
_journal_name_full 'New Journal of Chemistry'
_journal_page_first 17391
_journal_page_last 17395
_journal_paper_doi 10.1039/D4NJ03598D
_journal_volume 48
_journal_year 2024
_chemical_formula_moiety 'C54 H40 Co2 Fe Mn4 O26 P2'
_chemical_formula_sum 'C54 H40 Co2 Fe Mn4 O26 P2'
_chemical_formula_weight 1560.27
_space_group_crystal_system triclinic
_space_group_IT_number 2
_space_group_name_Hall '-P 1'
_space_group_name_H-M_alt 'P -1'
_atom_sites_solution_hydrogens mixed
_audit_creation_date 2024-02-02
_audit_creation_method
;
Olex2 1.5
(compiled 2023.08.24 svn.re1ec1418 for OlexSys, GUI svn.r6817)
;
_audit_update_record
;
2024-09-16 deposited with the CCDC.	2024-09-24 downloaded from the CCDC.
;
_cell_angle_alpha 68.883(2)
_cell_angle_beta 78.970(2)
_cell_angle_gamma 70.241(2)
_cell_formula_units_Z 1
_cell_length_a 11.2271(11)
_cell_length_b 12.1730(12)
_cell_length_c 12.4586(12)
_cell_measurement_reflns_used 2967
_cell_measurement_temperature 150(2)
_cell_measurement_theta_max 27.39
_cell_measurement_theta_min 2.26
_cell_volume 1490.1(3)
_computing_data_collection 'APEX 3 Bruker AXS Inc.'
_computing_molecular_graphics 'Olex2 1.5 (Dolomanov et al., 2009)'
_computing_publication_material 'Olex2 1.5 (Dolomanov et al., 2009)'
_computing_structure_refinement 'SHELXL 2018/3 (Sheldrick, 2015)'
_computing_structure_solution 'SHELXT 2018 (Sheldrick, 2015)'
_diffrn_ambient_temperature 150.15
_diffrn_measured_fraction_theta_full 0.997
_diffrn_measured_fraction_theta_max 0.991
_diffrn_measurement_device_type 'Bruker APEX-II CCD'
_diffrn_measurement_method '\f and \w scans'
_diffrn_radiation_type MoK\a
_diffrn_radiation_wavelength 0.71073
_diffrn_reflns_av_R_equivalents 0.0428
_diffrn_reflns_av_unetI/netI 0.0761
_diffrn_reflns_Laue_measured_fraction_full 0.997
_diffrn_reflns_Laue_measured_fraction_max 0.991
_diffrn_reflns_limit_h_max 15
_diffrn_reflns_limit_h_min -15
_diffrn_reflns_limit_k_max 17
_diffrn_reflns_limit_k_min -17
_diffrn_reflns_limit_l_max 17
_diffrn_reflns_limit_l_min -17
_diffrn_reflns_number 17655
_diffrn_reflns_point_group_measured_fraction_full 0.997
_diffrn_reflns_point_group_measured_fraction_max 0.991
_diffrn_reflns_theta_full 25.242
_diffrn_reflns_theta_max 29.998
_diffrn_reflns_theta_min 2.121
_exptl_absorpt_coefficient_mu 1.738
_exptl_absorpt_correction_T_max 0.731
_exptl_absorpt_correction_T_min 0.689
_exptl_absorpt_correction_type multi-scan
_exptl_absorpt_process_details sadabs
_exptl_crystal_colour purple
_exptl_crystal_density_diffrn 1.739
_exptl_crystal_description prizm
_exptl_crystal_F_000 782
_exptl_crystal_size_max 0.22
_exptl_crystal_size_mid 0.2
_exptl_crystal_size_min 0.18
_refine_diff_density_max 0.819
_refine_diff_density_min -0.800
_refine_diff_density_rms 0.110
_refine_ls_extinction_method none
_refine_ls_goodness_of_fit_ref 1.014
_refine_ls_hydrogen_treatment constr
_refine_ls_matrix_type full
_refine_ls_number_parameters 453
_refine_ls_number_reflns 8611
_refine_ls_number_restraints 0
_refine_ls_restrained_S_all 1.014
_refine_ls_R_factor_all 0.0942
_refine_ls_R_factor_gt 0.0520
_refine_ls_shift/su_max 0.001
_refine_ls_shift/su_mean 0.000
_refine_ls_structure_factor_coef Fsqd
_refine_ls_weighting_details 'w=1/[\s^2^(Fo^2^)+(0.0552P)^2^+0.8543P] where P=(Fo^2^+2Fc^2^)/3'
_refine_ls_weighting_scheme calc
_refine_ls_wR_factor_gt 0.1113
_refine_ls_wR_factor_ref 0.1299
_reflns_Friedel_coverage 0.000
_reflns_number_gt 5596
_reflns_number_total 8611
_reflns_threshold_expression 'I > 2\s(I)'
_cod_data_source_file d4nj03598d2.cif
_cod_data_source_block comnfe
_cod_depositor_comments 'Adding full bibliography for 7063470--7063473.cif.'
_cod_database_code 7063473
_shelx_shelxl_version_number 2018/3
_shelx_space_group_comment
;
The symmetry employed for this shelxl refinement is uniquely defined
by the following loop, which should always be used as a source of
symmetry information in preference to the above space-group names.
They are only intended as comments.
;
_shelx_estimated_absorpt_t_max 0.745
_shelx_estimated_absorpt_t_min 0.701
_olex2_refinement_description
;
1. Fixed Uiso
 At 1.2 times of:
  All C(H) groups, All C(H,H) groups
 At 1.5 times of:
  All C(H,H,H) groups
2. Others
 Fixed Sof: Fe1(0.5) O7(0.5) O7A(0.5) H25(0.5) C23(0.5) C24(0.5) H24(0.5)
 C26(0.5) H26(0.5) C27(0.5) H27(0.5) H25A(0.5) C23A(0.5) C24A(0.5) H24A(0.5)
 C26A(0.5) H26A(0.5) C27A(0.5) H27A(0.5)
3.a Riding coordinates:
 C25(H25), C24(H24), C26(H26), C27(H27,H25A), C24A(H24A), C26A(H26A), C27A(H27A)
3.b Ternary CH refined with riding coordinates:
 C3(H3), C4(H4), C5(H5), C6(H6), C12(H12), C13(H13), C14(H14), C15(H15)
3.c Secondary CH2 refined with riding coordinates:
 C19(H19A,H19B)
3.d Idealised Me refined as rotating group:
 C20(H20A,H20B,H20C), C22(H22A,H22B,H22C)
;
_olex2_submission_special_instructions 'No special instructions were received'

loop_
_space_group_symop_operation_xyz
'x, y, z'
'-x, -y, -z'

loop_
_atom_site_label
_atom_site_type_symbol
_atom_site_fract_x
_atom_site_fract_y
_atom_site_fract_z
_atom_site_U_iso_or_equiv
_atom_site_adp_type
_atom_site_occupancy
_atom_site_site_symmetry_order
_atom_site_calc_flag
_atom_site_refinement_flags_posn
_atom_site_refinement_flags_adp
_atom_site_refinement_flags_occupancy
_atom_site_disorder_assembly
_atom_site_disorder_group
Co1 Co 0.51275(4) 0.05457(4) 0.07373(3) 0.01744(11) Uani 1 1 d . . . . .
Mn1 Mn 0.09925(5) -0.13834(5) 0.30455(4) 0.02441(13) Uani 1 1 d . . . . .
Mn2 Mn 0.17124(5) 0.45977(5) -0.21133(5) 0.02527(13) Uani 1 1 d . . . . .
Fe1 Fe 0.47394(9) 0.04928(9) 0.50477(8) 0.0209(2) Uani 0.5 1 d . . P A .
P1 P 0.55337(11) 0.20511(12) 0.25223(10) 0.0445(3) Uani 1 1 d . . . . .
O1 O 0.3382(2) 0.0397(2) 0.1339(2) 0.0297(6) Uani 1 1 d . . . . .
O2 O 0.6838(2) 0.0495(2) -0.0124(2) 0.0289(5) Uani 1 1 d . . . . .
O3 O 0.4411(2) 0.2080(2) -0.0534(2) 0.0282(5) Uani 1 1 d . . . . .
O4 O 0.5893(2) -0.1192(2) 0.1718(2) 0.0292(6) Uani 1 1 d . . . . .
O5 O 0.5225(3) 0.1450(2) 0.1832(2) 0.0331(6) Uani 1 1 d . . . . .
O6 O 0.6613(4) 0.2670(3) 0.1956(3) 0.0692(12) Uani 1 1 d . . . . .
O7 O 0.4609(5) 0.3466(5) 0.2319(4) 0.0305(11) Uani 0.5 1 d . . P A 1
O7A O 0.4308(5) 0.2749(5) 0.3222(4) 0.0306(11) Uani 0.5 1 d . . P A 2
O8 O 0.3582(3) -0.3069(3) 0.3066(3) 0.0723(12) Uani 1 1 d . . . . .
O9 O -0.0195(3) -0.3382(3) 0.4085(3) 0.0515(8) Uani 1 1 d . . . . .
O10 O 0.1150(3) -0.1376(3) 0.5376(3) 0.0567(9) Uani 1 1 d . . . . .
O11 O -0.0458(3) 0.6806(3) -0.2831(3) 0.0638(10) Uani 1 1 d . . . . .
O12 O 0.1516(3) 0.4782(4) 0.0206(3) 0.0621(10) Uani 1 1 d . . . . .
O13 O 0.0149(3) 0.2907(3) -0.1204(3) 0.0606(10) Uani 1 1 d . . . . .
C1 C 0.2780(3) -0.0054(3) 0.0944(3) 0.0236(7) Uani 1 1 d . . . . .
C2 C 0.1477(3) -0.0066(3) 0.1472(3) 0.0233(7) Uani 1 1 d . . . . .
C3 C 0.0747(3) 0.0559(3) 0.2264(3) 0.0271(7) Uani 1 1 d . . . . .
H3 H 0.102009 0.108478 0.256754 0.033 Uiso 1 1 calc R U . . .
C4 C -0.0459(3) 0.0334(4) 0.2512(3) 0.0301(8) Uani 1 1 d . . . . .
H4 H -0.118291 0.067759 0.302026 0.036 Uiso 1 1 calc R U . . .
C5 C -0.0473(3) -0.0412(4) 0.1873(3) 0.0287(8) Uani 1 1 d . . . . .
H5 H -0.120767 -0.069183 0.185594 0.034 Uiso 1 1 calc R U . . .
C6 C 0.0717(3) -0.0668(3) 0.1237(3) 0.0268(7) Uani 1 1 d . . . . .
H6 H 0.096726 -0.115690 0.069203 0.032 Uiso 1 1 calc R U . . .
C7 C 0.2564(4) -0.2423(4) 0.3055(4) 0.0417(10) Uani 1 1 d . . . . .
C8 C 0.0287(4) -0.2609(4) 0.3662(3) 0.0347(9) Uani 1 1 d . . . . .
C9 C 0.1089(4) -0.1373(4) 0.4459(3) 0.0331(8) Uani 1 1 d . . . . .
C10 C 0.4055(3) 0.2108(3) -0.1447(3) 0.0229(7) Uani 1 1 d . . . . .
C11 C 0.3542(3) 0.3355(3) -0.2298(3) 0.0232(7) Uani 1 1 d . . . . .
C12 C 0.3672(3) 0.4483(3) -0.2307(3) 0.0267(7) Uani 1 1 d . . . . .
H12 H 0.413466 0.457769 -0.175068 0.032 Uiso 1 1 calc R U . . .
C13 C 0.3081(4) 0.5433(3) -0.3257(3) 0.0311(8) Uani 1 1 d . . . . .
H13 H 0.304541 0.632002 -0.349243 0.037 Uiso 1 1 calc R U . . .
C14 C 0.2571(4) 0.4898(4) -0.3845(3) 0.0363(9) Uani 1 1 d . . . . .
H14 H 0.211261 0.534826 -0.456427 0.044 Uiso 1 1 calc R U . . .
C15 C 0.2861(4) 0.3627(3) -0.3263(3) 0.0299(8) Uani 1 1 d . . . . .
H15 H 0.264635 0.301579 -0.349546 0.036 Uiso 1 1 calc R U . . .
C16 C 0.0382(4) 0.5939(4) -0.2537(4) 0.0405(10) Uani 1 1 d . . . . .
C17 C 0.1587(4) 0.4713(4) -0.0706(4) 0.0400(10) Uani 1 1 d . . . . .
C18 C 0.0755(4) 0.3575(4) -0.1571(4) 0.0372(9) Uani 1 1 d . . . . .
C19 C 0.7265(5) 0.2630(4) 0.0857(5) 0.0543(13) Uani 1 1 d . . . . .
H19A H 0.743910 0.179572 0.080770 0.065 Uiso 1 1 calc R U . . .
H19B H 0.809159 0.278349 0.079456 0.065 Uiso 1 1 calc R U . . .
C20 C 0.6540(5) 0.3541(4) -0.0117(4) 0.0498(12) Uani 1 1 d . . . . .
H20A H 0.704013 0.349693 -0.084458 0.075 Uiso 1 1 calc R U . . .
H20B H 0.635297 0.436873 -0.006703 0.075 Uiso 1 1 calc R U . . .
H20C H 0.574294 0.336390 -0.008723 0.075 Uiso 1 1 calc R U . . .
C21 C 0.3305(4) 0.3690(4) 0.2480(4) 0.0547(13) Uani 1 1 d . . . . .
C22 C 0.2552(5) 0.4406(5) 0.3255(5) 0.0598(14) Uani 1 1 d . . . . .
H22A H 0.170142 0.429836 0.343987 0.090 Uiso 1 1 calc R U . . .
H22B H 0.248193 0.528078 0.286912 0.090 Uiso 1 1 calc R U . . .
H22C H 0.297453 0.411143 0.396860 0.090 Uiso 1 1 calc R U . . .
C25 C 0.6631(4) -0.0293(5) 0.5624(4) 0.0428(11) Uani 1 1 d . . . . .
H25 H 0.702034 -0.107374 0.616348 0.051 Uiso 0.5 1 d R U P B 1
C23 C 0.5886(7) 0.1396(9) 0.3835(6) 0.0205(15) Uani 0.5 1 d . . P A 1
C24 C 0.6528(8) 0.0127(10) 0.4293(8) 0.0312(17) Uani 0.5 1 d . . P A 1
H24 H 0.685638 -0.042532 0.384905 0.037 Uiso 0.5 1 d R U P A 1
C26 C 0.5931(8) 0.0913(8) 0.5801(6) 0.038(2) Uani 0.5 1 d . . P A 1
H26 H 0.572259 0.101656 0.654544 0.046 Uiso 0.5 1 d R U P A 1
C27 C 0.5500(7) 0.1877(7) 0.4801(6) 0.0258(15) Uani 0.5 1 d . . P A 1
H27 H 0.502799 0.271336 0.474066 0.031 Uiso 0.5 1 d R U P A 1
H25A H 0.669459 -0.055624 0.645676 0.031 Uiso 0.5 1 d R U P A 2
C23A C 0.6136(8) 0.0753(9) 0.3884(7) 0.0221(17) Uani 0.5 1 d . . P A 2
C24A C 0.6033(7) 0.0783(7) 0.5034(6) 0.0288(16) Uani 0.5 1 d . . P A 2
H24A H 0.603906 0.150448 0.517707 0.035 Uiso 0.5 1 d R U P A 2
C26A C 0.7200(7) -0.1177(7) 0.5021(7) 0.0319(17) Uani 0.5 1 d . . P A 2
H26A H 0.769390 -0.202099 0.531155 0.038 Uiso 0.5 1 d R U P A 2
C27A C 0.6863(7) -0.0479(7) 0.3874(6) 0.0262(15) Uani 0.5 1 d . . P A 2
H27A H 0.706475 -0.076066 0.321906 0.031 Uiso 0.5 1 d R U P A 2

loop_
_atom_site_aniso_label
_atom_site_aniso_U_11
_atom_site_aniso_U_22
_atom_site_aniso_U_33
_atom_site_aniso_U_23
_atom_site_aniso_U_13
_atom_site_aniso_U_12
Co1 0.0194(2) 0.0170(2) 0.0144(2) -0.00285(16) 0.00108(16) -0.00704(17)
Mn1 0.0224(3) 0.0293(3) 0.0209(3) -0.0071(2) 0.0010(2) -0.0093(2)
Mn2 0.0244(3) 0.0236(3) 0.0292(3) -0.0096(2) -0.0044(2) -0.0062(2)
Fe1 0.0212(5) 0.0267(5) 0.0160(4) -0.0039(4) -0.0002(4) -0.0123(4)
P1 0.0417(6) 0.0508(7) 0.0493(7) -0.0375(6) -0.0220(5) 0.0093(5)
O1 0.0277(13) 0.0369(15) 0.0270(13) -0.0096(11) 0.0029(10) -0.0161(12)
O2 0.0278(13) 0.0345(14) 0.0267(13) -0.0128(11) 0.0047(10) -0.0124(11)
O3 0.0337(14) 0.0251(13) 0.0229(12) -0.0024(10) -0.0084(10) -0.0073(11)
O4 0.0386(15) 0.0218(13) 0.0248(12) -0.0052(10) -0.0036(11) -0.0078(11)
O5 0.0538(17) 0.0311(14) 0.0196(12) -0.0111(11) -0.0013(11) -0.0167(13)
O6 0.140(4) 0.051(2) 0.0401(18) 0.0053(15) -0.039(2) -0.062(2)
O7 0.037(3) 0.025(3) 0.029(3) -0.007(2) -0.004(2) -0.010(2)
O7A 0.040(3) 0.025(3) 0.023(3) -0.008(2) -0.005(2) -0.003(2)
O8 0.0341(19) 0.056(2) 0.085(3) 0.0018(19) 0.0106(17) 0.0043(17)
O9 0.059(2) 0.0502(19) 0.0512(19) -0.0037(15) -0.0095(16) -0.0343(17)
O10 0.083(3) 0.067(2) 0.0281(15) -0.0139(15) -0.0083(15) -0.031(2)
O11 0.0391(19) 0.0359(18) 0.099(3) -0.0147(19) -0.0089(18) 0.0042(15)
O12 0.054(2) 0.107(3) 0.047(2) -0.046(2) 0.0075(16) -0.034(2)
O13 0.070(2) 0.060(2) 0.071(2) -0.0333(19) 0.0208(19) -0.045(2)
C1 0.0233(17) 0.0225(17) 0.0211(16) -0.0014(13) -0.0010(13) -0.0084(14)
C2 0.0223(17) 0.0251(18) 0.0208(16) -0.0049(13) -0.0016(13) -0.0077(14)
C3 0.0287(19) 0.0263(18) 0.0249(17) -0.0080(14) -0.0022(14) -0.0065(15)
C4 0.0214(18) 0.035(2) 0.0291(18) -0.0094(16) -0.0005(14) -0.0033(15)
C5 0.0240(18) 0.036(2) 0.0256(17) -0.0063(15) -0.0035(14) -0.0113(16)
C6 0.0306(19) 0.0310(19) 0.0208(16) -0.0077(14) -0.0024(14) -0.0118(16)
C7 0.031(2) 0.037(2) 0.041(2) 0.0023(18) 0.0055(18) -0.0099(19)
C8 0.036(2) 0.041(2) 0.031(2) -0.0099(17) -0.0042(16) -0.0153(19)
C9 0.037(2) 0.036(2) 0.0288(19) -0.0080(16) -0.0019(16) -0.0162(18)
C10 0.0173(16) 0.0249(18) 0.0231(16) -0.0073(14) 0.0024(13) -0.0048(14)
C11 0.0252(17) 0.0199(17) 0.0197(15) -0.0036(13) -0.0005(13) -0.0044(14)
C12 0.0246(18) 0.0278(19) 0.0258(17) -0.0066(14) 0.0003(14) -0.0087(15)
C13 0.039(2) 0.0214(18) 0.0262(18) -0.0011(14) 0.0021(15) -0.0101(16)
C14 0.046(2) 0.033(2) 0.0217(17) -0.0037(15) -0.0064(16) -0.0041(18)
C15 0.039(2) 0.031(2) 0.0227(17) -0.0097(15) -0.0039(15) -0.0107(17)
C16 0.028(2) 0.034(2) 0.060(3) -0.016(2) -0.0033(19) -0.0081(18)
C17 0.029(2) 0.057(3) 0.046(2) -0.028(2) 0.0030(17) -0.017(2)
C18 0.039(2) 0.037(2) 0.042(2) -0.0187(19) 0.0001(18) -0.0144(19)
C19 0.059(3) 0.034(2) 0.071(3) -0.003(2) -0.027(3) -0.018(2)
C20 0.068(3) 0.043(3) 0.038(2) -0.007(2) -0.005(2) -0.022(2)
C21 0.045(3) 0.049(3) 0.036(2) -0.001(2) 0.002(2) 0.013(2)
C22 0.061(3) 0.040(3) 0.072(4) -0.023(3) -0.009(3) 0.000(2)
C25 0.031(2) 0.067(3) 0.038(2) -0.011(2) -0.0008(17) -0.031(2)
C23 0.016(4) 0.026(4) 0.020(3) -0.004(4) 0.005(3) -0.014(3)
C24 0.017(4) 0.034(5) 0.040(5) -0.009(4) 0.002(3) -0.010(4)
C26 0.047(5) 0.066(6) 0.018(4) -0.002(3) -0.001(3) -0.049(5)
C27 0.028(4) 0.035(4) 0.027(3) -0.018(3) 0.003(3) -0.019(3)
C23A 0.019(4) 0.014(4) 0.025(4) 0.004(4) -0.008(3) -0.003(4)
C24A 0.041(4) 0.039(5) 0.019(3) -0.009(3) 0.000(3) -0.029(4)
C26A 0.023(4) 0.030(4) 0.036(4) -0.003(3) -0.001(3) -0.008(3)
C27A 0.020(4) 0.029(4) 0.025(3) -0.005(3) 0.006(3) -0.010(3)

loop_
_atom_type_symbol
_atom_type_description
_atom_type_scat_dispersion_real
_atom_type_scat_dispersion_imag
_atom_type_scat_source
C C 0.0033 0.0016 'International Tables Vol C Tables 4.2.6.8 and 6.1.1.4'
H H 0.0000 0.0000 'International Tables Vol C Tables 4.2.6.8 and 6.1.1.4'
Co Co 0.3494 0.9721 'International Tables Vol C Tables 4.2.6.8 and 6.1.1.4'
Fe Fe 0.3463 0.8444 'International Tables Vol C Tables 4.2.6.8 and 6.1.1.4'
Mn Mn 0.3368 0.7283 'International Tables Vol C Tables 4.2.6.8 and 6.1.1.4'
O O 0.0106 0.0060 'International Tables Vol C Tables 4.2.6.8 and 6.1.1.4'
P P 0.1023 0.0942 'International Tables Vol C Tables 4.2.6.8 and 6.1.1.4'

loop_
_geom_angle_atom_site_label_1
_geom_angle_atom_site_label_2
_geom_angle_atom_site_label_3
_geom_angle
_geom_angle_site_symmetry_1
_geom_angle_site_symmetry_3
_geom_angle_publ_flag
O1 Co1 Co1 82.33(7) . 2_655 ?
O1 Co1 O2 166.19(10) . . ?
O1 Co1 O5 95.70(11) . . ?
O2 Co1 Co1 83.86(7) . 2_655 ?
O2 Co1 O5 98.11(10) . . ?
O3 Co1 Co1 82.29(7) . 2_655 ?
O3 Co1 O1 90.74(10) . . ?
O3 Co1 O2 87.62(10) . . ?
O3 Co1 O4 165.86(10) . . ?
O3 Co1 O5 95.22(10) . . ?
O4 Co1 Co1 83.88(7) . 2_655 ?
O4 Co1 O1 90.33(11) . . ?
O4 Co1 O2 87.99(10) . . ?
O4 Co1 O5 98.71(10) . . ?
O5 Co1 Co1 176.78(8) . 2_655 ?
C3 Mn1 C2 38.72(13) . . ?
C4 Mn1 C2 64.92(13) . . ?
C4 Mn1 C3 38.85(14) . . ?
C4 Mn1 C5 38.48(14) . . ?
C4 Mn1 C6 64.73(14) . . ?
C5 Mn1 C2 64.61(13) . . ?
C5 Mn1 C3 64.65(14) . . ?
C5 Mn1 C6 38.52(13) . . ?
C6 Mn1 C2 38.65(13) . . ?
C6 Mn1 C3 64.79(14) . . ?
C7 Mn1 C2 91.93(16) . . ?
C7 Mn1 C3 118.54(17) . . ?
C7 Mn1 C4 156.13(16) . . ?
C7 Mn1 C5 137.59(18) . . ?
C7 Mn1 C6 101.31(17) . . ?
C7 Mn1 C9 90.9(2) . . ?
C8 Mn1 C2 145.38(15) . . ?
C8 Mn1 C3 148.41(16) . . ?
C8 Mn1 C4 109.56(17) . . ?
C8 Mn1 C5 89.68(16) . . ?
C8 Mn1 C6 106.94(16) . . ?
C8 Mn1 C7 92.71(19) . . ?
C8 Mn1 C9 90.07(17) . . ?
C9 Mn1 C2 124.14(15) . . ?
C9 Mn1 C3 93.69(16) . . ?
C9 Mn1 C4 97.35(16) . . ?
C9 Mn1 C5 131.45(17) . . ?
C9 Mn1 C6 158.35(16) . . ?
C11 Mn2 C13 64.99(13) . . ?
C11 Mn2 C14 64.83(14) . . ?
C11 Mn2 C15 39.00(13) . . ?
C12 Mn2 C11 39.13(13) . . ?
C12 Mn2 C13 38.37(13) . . ?
C12 Mn2 C14 64.80(15) . . ?
C12 Mn2 C15 65.09(14) . . ?
C14 Mn2 C13 38.98(15) . . ?
C15 Mn2 C13 64.76(15) . . ?
C15 Mn2 C14 38.18(14) . . ?
C16 Mn2 C11 157.01(17) . . ?
C16 Mn2 C12 128.44(16) . . ?
C16 Mn2 C13 94.90(17) . . ?
C16 Mn2 C14 92.64(18) . . ?
C16 Mn2 C15 123.70(18) . . ?
C17 Mn2 C11 105.39(16) . . ?
C17 Mn2 C12 89.97(16) . . ?
C17 Mn2 C13 111.83(17) . . ?
C17 Mn2 C14 150.75(18) . . ?
C17 Mn2 C15 143.89(17) . . ?
C17 Mn2 C16 92.1(2) . . ?
C17 Mn2 C18 89.32(19) . . ?
C18 Mn2 C11 101.33(16) . . ?
C18 Mn2 C12 137.99(17) . . ?
C18 Mn2 C13 156.86(17) . . ?
C18 Mn2 C14 119.15(17) . . ?
C18 Mn2 C15 92.70(17) . . ?
C18 Mn2 C16 93.56(19) . . ?
Fe1 Fe1 C25 80.77(17) 2_656 2_656 ?
Fe1 Fe1 C23 96.8(3) 2_656 . ?
Fe1 Fe1 C24 84.4(4) 2_656 2_656 ?
Fe1 Fe1 C24 60.1(3) 2_656 . ?
Fe1 Fe1 C26 107.6(3) 2_656 . ?
Fe1 Fe1 C27 128.2(2) 2_656 . ?
Fe1 Fe1 C23A 69.3(3) 2_656 2_656 ?
Fe1 Fe1 C23A 76.1(3) 2_656 . ?
Fe1 Fe1 C24A 51.0(2) 2_656 2_656 ?
Fe1 Fe1 C24A 94.1(3) 2_656 . ?
Fe1 Fe1 C27A 110.8(2) 2_656 2_656 ?
C25 Fe1 C23 113.4(2) 2_656 . ?
C25 Fe1 C24 118.8(3) 2_656 . ?
C25 Fe1 C26 171.3(3) 2_656 . ?
C25 Fe1 C27 136.0(3) 2_656 . ?
C25 Fe1 C23A 64.6(3) 2_656 2_656 ?
C25 Fe1 C24A 36.3(3) 2_656 2_656 ?
C25 Fe1 C27A 67.1(3) 2_656 2_656 ?
C23 Fe1 C26 68.7(3) . . ?
C23 Fe1 C24A 128.9(3) . 2_656 ?
C24 Fe1 C25 48.6(3) 2_656 2_656 ?
C24 Fe1 C23 161.6(4) 2_656 . ?
C24 Fe1 C23 40.8(3) . . ?
C24 Fe1 C24 144.43(16) 2_656 . ?
C24 Fe1 C26 68.6(4) . . ?
C24 Fe1 C26 128.5(4) 2_656 . ?
C24 Fe1 C27 145.7(4) 2_656 . ?
C24 Fe1 C27 69.0(3) . . ?
C24 Fe1 C23A 22.5(3) 2_656 2_656 ?
C24 Fe1 C24A 40.6(4) 2_656 2_656 ?
C24 Fe1 C24A 107.0(3) . 2_656 ?
C24 Fe1 C27A 29.0(4) 2_656 2_656 ?
C24 Fe1 C27A 165.8(4) . 2_656 ?
C26 Fe1 C24A 149.1(3) . 2_656 ?
C27 Fe1 C23 41.8(3) . . ?
C27 Fe1 C26 40.0(3) . . ?
C27 Fe1 C24A 169.3(3) . 2_656 ?
C23A Fe1 C27A 171.5(3) . 2_656 ?
C23A Fe1 C27A 41.8(3) 2_656 2_656 ?
C24A Fe1 C23A 46.2(3) . . ?
C24A Fe1 C27A 135.4(3) . 2_656 ?
O5 P1 O6 114.70(18) . . ?
O5 P1 O7 112.3(2) . . ?
O5 P1 O7A 114.2(2) . . ?
O5 P1 C23 124.4(3) . . ?
O5 P1 C23A 104.6(3) . . ?
O6 P1 O7 84.8(2) . . ?
O6 P1 O7A 119.0(2) . . ?
O6 P1 C23 102.2(3) . . ?
O6 P1 C23A 107.2(3) . . ?
O7A P1 C23A 93.3(3) . . ?
C23 P1 O7 111.1(4) . . ?
C1 O1 Co1 124.7(2) . . ?
C1 O2 Co1 122.6(2) 2_655 . ?
C10 O3 Co1 124.8(2) . . ?
C10 O4 Co1 122.5(2) 2_655 . ?
P1 O5 Co1 169.61(19) . . ?
C19 O6 P1 122.7(3) . . ?
C21 O7 P1 119.6(4) . . ?
C21 O7A P1 114.2(3) . . ?
O1 C1 O2 126.5(3) . 2_655 ?
O1 C1 C2 117.9(3) . . ?
O2 C1 C2 115.5(3) 2_655 . ?
C1 C2 Mn1 126.3(2) . . ?
C3 C2 Mn1 70.5(2) . . ?
C3 C2 C1 126.4(3) . . ?
C6 C2 Mn1 70.43(19) . . ?
C6 C2 C1 125.7(3) . . ?
C6 C2 C3 107.8(3) . . ?
Mn1 C3 H3 126.1 . . ?
C2 C3 Mn1 70.7(2) . . ?
C2 C3 H3 126.1 . . ?
C2 C3 C4 107.7(3) . . ?
C4 C3 Mn1 70.2(2) . . ?
C4 C3 H3 126.1 . . ?
Mn1 C4 H4 126.0 . . ?
C3 C4 Mn1 70.9(2) . . ?
C3 C4 H4 126.0 . . ?
C5 C4 Mn1 70.9(2) . . ?
C5 C4 C3 108.0(3) . . ?
C5 C4 H4 126.0 . . ?
Mn1 C5 H5 125.8 . . ?
C4 C5 Mn1 70.6(2) . . ?
C4 C5 H5 125.8 . . ?
C4 C5 C6 108.5(3) . . ?
C6 C5 Mn1 70.8(2) . . ?
C6 C5 H5 125.8 . . ?
Mn1 C6 H6 125.9 . . ?
C2 C6 Mn1 70.91(19) . . ?
C2 C6 H6 125.9 . . ?
C5 C6 Mn1 70.71(19) . . ?
C5 C6 C2 108.1(3) . . ?
C5 C6 H6 125.9 . . ?
O8 C7 Mn1 178.3(5) . . ?
O9 C8 Mn1 177.8(4) . . ?
O10 C9 Mn1 179.4(4) . . ?
O3 C10 C11 116.7(3) . . ?
O4 C10 O3 126.4(3) 2_655 . ?
O4 C10 C11 116.9(3) 2_655 . ?
C10 C11 Mn2 125.0(2) . . ?
C12 C11 Mn2 70.43(19) . . ?
C12 C11 C10 126.2(3) . . ?
C12 C11 C15 107.4(3) . . ?
C15 C11 Mn2 71.0(2) . . ?
C15 C11 C10 126.4(3) . . ?
Mn2 C12 H12 125.8 . . ?
C11 C12 Mn2 70.4(2) . . ?
C11 C12 H12 125.8 . . ?
C13 C12 Mn2 71.4(2) . . ?
C13 C12 C11 108.4(3) . . ?
C13 C12 H12 125.8 . . ?
Mn2 C13 H13 126.1 . . ?
C12 C13 Mn2 70.2(2) . . ?
C12 C13 H13 126.1 . . ?
C12 C13 C14 107.7(3) . . ?
C14 C13 Mn2 70.5(2) . . ?
C14 C13 H13 126.1 . . ?
Mn2 C14 H14 125.8 . . ?
C13 C14 Mn2 70.6(2) . . ?
C13 C14 H14 125.8 . . ?
C15 C14 Mn2 70.9(2) . . ?
C15 C14 C13 108.3(3) . . ?
C15 C14 H14 125.8 . . ?
Mn2 C15 H15 125.9 . . ?
C11 C15 Mn2 70.0(2) . . ?
C11 C15 H15 125.9 . . ?
C14 C15 Mn2 70.9(2) . . ?
C14 C15 C11 108.2(3) . . ?
C14 C15 H15 125.9 . . ?
O11 C16 Mn2 178.6(4) . . ?
O12 C17 Mn2 179.4(4) . . ?
O13 C18 Mn2 178.7(4) . . ?
O6 C19 H19A 109.0 . . ?
O6 C19 H19B 109.0 . . ?
O6 C19 C20 112.8(4) . . ?
H19A C19 H19B 107.8 . . ?
C20 C19 H19A 109.0 . . ?
C20 C19 H19B 109.0 . . ?
C19 C20 H20A 109.5 . . ?
C19 C20 H20B 109.5 . . ?
C19 C20 H20C 109.5 . . ?
H20A C20 H20B 109.5 . . ?
H20A C20 H20C 109.5 . . ?
H20B C20 H20C 109.5 . . ?
O7 C21 C22 119.6(5) . . ?
O7A C21 C22 101.7(4) . . ?
C21 C22 H22A 109.5 . . ?
C21 C22 H22B 109.5 . . ?
C21 C22 H22C 109.5 . . ?
H22A C22 H22B 109.5 . . ?
H22A C22 H22C 109.5 . . ?
H22B C22 H22C 109.5 . . ?
Fe1 C25 Fe1 32.73(8) 2_656 . ?
Fe1 C25 H25 130.8 . . ?
Fe1 C25 H25 107.7 2_656 . ?
Fe1 C25 H25A 116.4 . . ?
Fe1 C25 H25A 122.3 2_656 . ?
C24 C25 Fe1 57.5(3) . 2_656 ?
C24 C25 Fe1 63.5(3) . . ?
C24 C25 H25 131.9 . . ?
C26 C25 Fe1 98.3(4) . 2_656 ?
C26 C25 Fe1 65.6(3) . . ?
C26 C25 H25 130.5 . . ?
C26 C25 C24 97.6(6) . . ?
C24A C25 Fe1 47.5(3) . . ?
C24A C25 H25A 124.0 . . ?
C24A C25 C26A 116.9(6) . . ?
C26A C25 Fe1 101.7(4) . . ?
C26A C25 H25A 119.1 . . ?
Fe1 C23 Fe1 28.30(12) . 2_656 ?
P1 C23 Fe1 120.7(4) . . ?
P1 C23 Fe1 117.8(4) . 2_656 ?
C24 C23 Fe1 44.1(4) . 2_656 ?
C24 C23 Fe1 68.9(5) . . ?
C24 C23 P1 123.3(7) . . ?
C24 C23 C27 106.7(7) . . ?
C27 C23 Fe1 92.4(4) . 2_656 ?
C27 C23 Fe1 69.1(4) . . ?
C27 C23 P1 129.5(7) . . ?
Fe1 C24 Fe1 35.57(16) 2_656 . ?
Fe1 C24 H24 92.8 2_656 . ?
Fe1 C24 H24 124.1 . . ?
C25 C24 Fe1 73.9(4) . 2_656 ?
C25 C24 Fe1 72.7(4) . . ?
C25 C24 H24 123.0 . . ?
C23 C24 Fe1 70.3(5) . . ?
C23 C24 Fe1 101.9(6) . 2_656 ?
C23 C24 C25 112.5(7) . . ?
C23 C24 H24 124.5 . . ?
Fe1 C26 H26 122.2 . . ?
C25 C26 Fe1 73.1(3) . . ?
C25 C26 H26 123.1 . . ?
C27 C26 Fe1 69.5(4) . . ?
C27 C26 C25 115.0(6) . . ?
C27 C26 H26 121.7 . . ?
Fe1 C27 H27 125.6 . . ?
C23 C27 Fe1 69.1(4) . . ?
C23 C27 H27 124.6 . . ?
C26 C27 Fe1 70.6(4) . . ?
C26 C27 C23 108.1(7) . . ?
C26 C27 H27 127.3 . . ?
Fe1 C23A Fe1 34.58(14) . 2_656 ?
P1 C23A Fe1 127.4(4) . 2_656 ?
P1 C23A Fe1 110.9(4) . . ?
C24A C23A Fe1 54.0(4) . . ?
C24A C23A P1 129.2(7) . . ?
C24A C23A C27A 108.3(8) . . ?
C27A C23A Fe1 103.7(6) . . ?
C27A C23A P1 122.4(6) . . ?
Fe1 C24A Fe1 34.96(15) . 2_656 ?
Fe1 C24A H24A 122.1 . . ?
Fe1 C24A H24A 156.5 2_656 . ?
C25 C24A Fe1 96.8(5) . . ?
C25 C24A Fe1 69.5(4) . 2_656 ?
C25 C24A C23A 105.6(7) . . ?
C25 C24A H24A 122.1 . . ?
C23A C24A Fe1 79.8(4) . . ?
C23A C24A H24A 121.1 . . ?
Fe1 C26A H26A 127.5 2_656 . ?
C25 C26A Fe1 67.3(3) . 2_656 ?
C25 C26A H26A 129.0 . . ?
C27A C26A C25 102.5(6) . . ?
C27A C26A H26A 128.5 . . ?
Fe1 C27A H27A 125.0 2_656 . ?
C23A C27A H27A 126.0 . . ?
C26A C27A C23A 106.8(7) . . ?
C26A C27A H27A 127.2 . . ?

loop_
_geom_bond_atom_site_label_1
_geom_bond_atom_site_label_2
_geom_bond_distance
_geom_bond_site_symmetry_2
_geom_bond_publ_flag
Co1 Co1 2.7275(9) 2_655 ?
Co1 O1 2.004(2) . ?
Co1 O2 2.006(2) . ?
Co1 O3 1.996(2) . ?
Co1 O4 2.004(2) . ?
Co1 O5 2.075(2) . ?
Mn1 C2 2.151(3) . ?
Mn1 C3 2.148(4) . ?
Mn1 C4 2.139(4) . ?
Mn1 C5 2.144(3) . ?
Mn1 C6 2.145(3) . ?
Mn1 C7 1.790(4) . ?
Mn1 C8 1.785(4) . ?
Mn1 C9 1.790(4) . ?
Mn2 C11 2.129(3) . ?
Mn2 C12 2.128(4) . ?
Mn2 C13 2.145(4) . ?
Mn2 C14 2.143(4) . ?
Mn2 C15 2.143(4) . ?
Mn2 C16 1.791(4) . ?
Mn2 C17 1.784(4) . ?
Mn2 C18 1.785(4) . ?
Fe1 Fe1 1.1822(19) 2_656 ?
Fe1 C25 2.005(4) 2_656 ?
Fe1 C23 2.041(7) . ?
Fe1 C24 2.022(8) . ?
Fe1 C24 1.761(8) 2_656 ?
Fe1 C26 2.054(7) . ?
Fe1 C27 2.040(7) . ?
Fe1 C23A 2.022(8) 2_656 ?
Fe1 C23A 1.948(8) . ?
Fe1 C24A 2.058(7) 2_656 ?
Fe1 C24A 1.603(7) . ?
Fe1 C27A 2.030(7) 2_656 ?
P1 O5 1.461(3) . ?
P1 O6 1.562(4) . ?
P1 O7 1.638(5) . ?
P1 O7A 1.631(5) . ?
P1 C23 1.600(8) . ?
P1 C23A 1.902(9) . ?
O1 C1 1.254(4) . ?
O2 C1 1.260(4) 2_655 ?
O3 C10 1.261(4) . ?
O4 C10 1.258(4) 2_655 ?
O6 C19 1.434(6) . ?
O7 C21 1.384(7) . ?
O7A C21 1.482(6) . ?
O8 C7 1.147(5) . ?
O9 C8 1.155(5) . ?
O10 C9 1.155(4) . ?
O11 C16 1.148(5) . ?
O12 C17 1.155(5) . ?
O13 C18 1.148(5) . ?
C1 C2 1.488(5) . ?
C2 C3 1.425(5) . ?
C2 C6 1.422(5) . ?
C3 H3 1.0000 . ?
C3 C4 1.426(5) . ?
C4 H4 1.0000 . ?
C4 C5 1.411(5) . ?
C5 H5 1.0000 . ?
C5 C6 1.415(5) . ?
C6 H6 1.0000 . ?
C10 C11 1.498(5) . ?
C11 C12 1.426(5) . ?
C11 C15 1.426(5) . ?
C12 H12 1.0000 . ?
C12 C13 1.404(5) . ?
C13 H13 1.0000 . ?
C13 C14 1.431(5) . ?
C14 H14 1.0000 . ?
C14 C15 1.402(5) . ?
C15 H15 1.0000 . ?
C19 H19A 0.9900 . ?
C19 H19B 0.9900 . ?
C19 C20 1.470(6) . ?
C20 H20A 0.9800 . ?
C20 H20B 0.9800 . ?
C20 H20C 0.9800 . ?
C21 C22 1.484(6) . ?
C22 H22A 0.9800 . ?
C22 H22B 0.9800 . ?
C22 H22C 0.9800 . ?
C25 H25 0.9576 . ?
C25 C24 1.565(10) . ?
C25 C26 1.486(11) . ?
C25 H25A 0.9786 . ?
C25 C24A 1.268(9) . ?
C25 C26A 1.437(9) . ?
C23 C24 1.415(12) . ?
C23 C27 1.455(10) . ?
C24 H24 0.9568 . ?
C26 H26 0.9555 . ?
C26 C27 1.399(11) . ?
C27 H27 0.9582 . ?
C23A C24A 1.429(11) . ?
C23A C27A 1.447(12) . ?
C24A H24A 0.9586 . ?
C26A H26A 0.9579 . ?
C26A C27A 1.422(10) . ?
C27A H27A 0.9560 . ?

loop_
_geom_torsion_atom_site_label_1
_geom_torsion_atom_site_label_2
_geom_torsion_atom_site_label_3
_geom_torsion_atom_site_label_4
_geom_torsion
_geom_torsion_site_symmetry_1
_geom_torsion_site_symmetry_2
_geom_torsion_site_symmetry_3
_geom_torsion_site_symmetry_4
_geom_torsion_publ_flag
Co1 O1 C1 O2 0.7(5) . . . 2_655 ?
Co1 O1 C1 C2 -178.5(2) . . . . ?
Co1 O3 C10 O4 -1.2(5) . . . 2_655 ?
Co1 O3 C10 C11 179.9(2) . . . . ?
Mn1 C2 C3 C4 -60.8(2) . . . . ?
Mn1 C2 C6 C5 61.3(2) . . . . ?
Mn1 C3 C4 C5 -61.6(3) . . . . ?
Mn1 C4 C5 C6 -60.9(3) . . . . ?
Mn1 C5 C6 C2 -61.4(2) . . . . ?
Mn2 C11 C12 C13 -61.7(3) . . . . ?
Mn2 C11 C15 C14 60.9(3) . . . . ?
Mn2 C12 C13 C14 -60.8(3) . . . . ?
Mn2 C13 C14 C15 -61.1(3) . . . . ?
Mn2 C14 C15 C11 -60.3(3) . . . . ?
Fe1 Fe1 C24A C25 -38.3(4) 2_656 . . . ?
Fe1 Fe1 C24A C23A 66.3(5) 2_656 . . . ?
Fe1 C25 C24 Fe1 37.18(13) 2_656 . . . ?
Fe1 C25 C24 Fe1 -37.18(13) . . . 2_656 ?
Fe1 C25 C24 C23 96.5(6) 2_656 . . . ?
Fe1 C25 C24 C23 59.3(5) . . . . ?
Fe1 C25 C26 Fe1 -1.9(2) 2_656 . . . ?
Fe1 C25 C26 C27 -56.9(5) . . . . ?
Fe1 C25 C26 C27 -58.8(6) 2_656 . . . ?
Fe1 C25 C24A Fe1 22.3(2) 2_656 . . . ?
Fe1 C25 C24A Fe1 -22.3(2) . . . 2_656 ?
Fe1 C25 C24A C23A -58.9(5) 2_656 . . . ?
Fe1 C25 C24A C23A -81.2(5) . . . . ?
Fe1 C25 C26A Fe1 -12.21(19) . . . 2_656 ?
Fe1 C25 C26A C27A 60.1(4) 2_656 . . . ?
Fe1 C25 C26A C27A 47.9(5) . . . . ?
Fe1 C23 C24 Fe1 16.6(3) . . . 2_656 ?
Fe1 C23 C24 Fe1 -16.6(3) 2_656 . . . ?
Fe1 C23 C24 C25 -60.7(5) . . . . ?
Fe1 C23 C24 C25 -77.3(5) 2_656 . . . ?
Fe1 C23 C27 Fe1 -16.45(16) 2_656 . . . ?
Fe1 C23 C27 C26 43.6(6) 2_656 . . . ?
Fe1 C23 C27 C26 60.1(5) . . . . ?
Fe1 C26 C27 C23 -59.2(5) . . . . ?
Fe1 C23A C24A Fe1 34.43(19) . . . 2_656 ?
Fe1 C23A C24A Fe1 -34.43(19) 2_656 . . . ?
Fe1 C23A C24A C25 94.3(5) . . . . ?
Fe1 C23A C24A C25 59.8(4) 2_656 . . . ?
Fe1 C23A C27A Fe1 4.2(3) . . . 2_656 ?
Fe1 C23A C27A C26A -56.7(6) . . . . ?
Fe1 C23A C27A C26A -60.9(5) 2_656 . . . ?
Fe1 C26A C27A C23A 59.6(5) 2_656 . . . ?
P1 O6 C19 C20 79.9(5) . . . . ?
P1 O7 C21 C22 127.2(5) . . . . ?
P1 O7A C21 C22 -163.3(4) . . . . ?
P1 C23 C24 Fe1 -113.7(6) . . . . ?
P1 C23 C24 Fe1 -97.1(6) . . . 2_656 ?
P1 C23 C24 C25 -174.4(4) . . . . ?
P1 C23 C27 Fe1 113.2(6) . . . . ?
P1 C23 C27 C26 173.3(6) . . . . ?
P1 C23A C24A Fe1 123.2(7) . . . 2_656 ?
P1 C23A C24A Fe1 88.7(6) . . . . ?
P1 C23A C24A C25 -177.0(5) . . . . ?
P1 C23A C27A Fe1 -122.0(6) . . . 2_656 ?
P1 C23A C27A C26A 177.1(5) . . . . ?
O1 C1 C2 Mn1 -80.9(4) . . . . ?
O1 C1 C2 C3 10.8(5) . . . . ?
O1 C1 C2 C6 -171.9(3) . . . . ?
O2 C1 C2 Mn1 99.8(3) 2_655 . . . ?
O2 C1 C2 C3 -168.5(3) 2_655 . . . ?
O2 C1 C2 C6 8.8(5) 2_655 . . . ?
O3 C10 C11 Mn2 -75.4(4) . . . . ?
O3 C10 C11 C12 14.9(5) . . . . ?
O3 C10 C11 C15 -166.7(3) . . . . ?
O4 C10 C11 Mn2 105.6(3) 2_655 . . . ?
O4 C10 C11 C12 -164.1(3) 2_655 . . . ?
O4 C10 C11 C15 14.3(5) 2_655 . . . ?
O5 P1 O6 C19 -1.1(4) . . . . ?
O5 P1 O7 C21 54.9(5) . . . . ?
O5 P1 O7A C21 -56.6(5) . . . . ?
O5 P1 C23 Fe1 -51.5(7) . . . . ?
O5 P1 C23 Fe1 -19.2(6) . . . 2_656 ?
O5 P1 C23 C24 32.1(8) . . . . ?
O5 P1 C23 C27 -138.8(6) . . . . ?
O6 P1 O5 Co1 29.4(10) . . . . ?
O6 P1 O7 C21 169.5(4) . . . . ?
O6 P1 O7A C21 84.1(4) . . . . ?
O6 P1 C23 Fe1 176.7(4) . . . . ?
O6 P1 C23 Fe1 -151.0(3) . . . 2_656 ?
O6 P1 C23 C24 -99.6(7) . . . . ?
O6 P1 C23 C27 89.4(7) . . . . ?
O7 P1 O5 Co1 124.0(10) . . . . ?
O7 P1 O6 C19 -113.2(4) . . . . ?
O7 P1 C23 Fe1 87.6(6) . . . . ?
O7 P1 C23 Fe1 120.0(4) . . . 2_656 ?
O7 P1 C23 C24 171.3(6) . . . . ?
O7 P1 C23 C27 0.4(8) . . . . ?
O7A P1 O5 Co1 171.8(9) . . . . ?
O7A P1 O6 C19 -141.6(4) . . . . ?
C1 C2 C3 Mn1 -121.4(3) . . . . ?
C1 C2 C3 C4 177.8(3) . . . . ?
C1 C2 C6 Mn1 121.3(3) . . . . ?
C1 C2 C6 C5 -177.4(3) . . . . ?
C2 C3 C4 Mn1 61.1(2) . . . . ?
C2 C3 C4 C5 -0.5(4) . . . . ?
C3 C2 C6 Mn1 -61.0(2) . . . . ?
C3 C2 C6 C5 0.3(4) . . . . ?
C3 C4 C5 Mn1 61.6(2) . . . . ?
C3 C4 C5 C6 0.7(4) . . . . ?
C4 C5 C6 Mn1 60.8(3) . . . . ?
C4 C5 C6 C2 -0.6(4) . . . . ?
C6 C2 C3 Mn1 60.9(2) . . . . ?
C6 C2 C3 C4 0.1(4) . . . . ?
C10 C11 C12 Mn2 -119.6(3) . . . . ?
C10 C11 C12 C13 178.8(3) . . . . ?
C10 C11 C15 Mn2 120.0(3) . . . . ?
C10 C11 C15 C14 -179.1(3) . . . . ?
C11 C12 C13 Mn2 61.0(2) . . . . ?
C11 C12 C13 C14 0.2(4) . . . . ?
C12 C11 C15 Mn2 -61.4(2) . . . . ?
C12 C11 C15 C14 -0.5(4) . . . . ?
C12 C13 C14 Mn2 60.6(3) . . . . ?
C12 C13 C14 C15 -0.5(4) . . . . ?
C13 C14 C15 Mn2 60.9(3) . . . . ?
C13 C14 C15 C11 0.6(4) . . . . ?
C15 C11 C12 Mn2 61.8(2) . . . . ?
C15 C11 C12 C13 0.1(4) . . . . ?
C25 Fe1 C24A Fe1 -76.2(8) 2_656 . . 2_656 ?
C25 Fe1 C24A C25 -114.6(7) 2_656 . . . ?
C25 Fe1 C24A C23A -9.9(11) 2_656 . . . ?
C25 C26 C27 Fe1 58.9(5) . . . . ?
C25 C26 C27 C23 -0.3(8) . . . . ?
C25 C26A C27A Fe1 -59.2(4) . . . 2_656 ?
C25 C26A C27A C23A 0.4(7) . . . . ?
C23 P1 O5 Co1 -97.3(10) . . . . ?
C23 P1 O6 C19 136.3(5) . . . . ?
C23 P1 O7 C21 -89.5(5) . . . . ?
C24 C25 C26 Fe1 56.3(3) . . . . ?
C24 C25 C26 C27 -0.7(7) . . . . ?
C24 C23 C27 Fe1 -58.9(5) . . . . ?
C24 C23 C27 C26 1.2(8) . . . . ?
C26 C25 C24 Fe1 -95.0(4) . . . 2_656 ?
C26 C25 C24 Fe1 -57.9(4) . . . . ?
C26 C25 C24 C23 1.4(7) . . . . ?
C27 C23 C24 Fe1 59.0(5) . . . . ?
C27 C23 C24 Fe1 75.6(6) . . . 2_656 ?
C27 C23 C24 C25 -1.7(8) . . . . ?
C23A Fe1 C24A Fe1 -66.3(5) . . . 2_656 ?
C23A Fe1 C24A Fe1 64.5(5) 2_656 . . 2_656 ?
C23A Fe1 C24A C25 26.1(8) 2_656 . . . ?
C23A Fe1 C24A C25 -104.7(7) . . . . ?
C23A Fe1 C24A C23A 130.8(3) 2_656 . . . ?
C23A P1 O5 Co1 -87.7(10) . . . . ?
C23A P1 O6 C19 114.5(5) . . . . ?
C23A P1 O7A C21 -164.2(5) . . . . ?
C24A Fe1 C24A Fe1 -0.002(0) 2_656 . . 2_656 ?
C24A Fe1 C24A C25 -38.3(4) 2_656 . . . ?
C24A Fe1 C24A C23A 66.3(5) 2_656 . . . ?
C24A C25 C26A Fe1 -60.3(5) . . . 2_656 ?
C24A C25 C26A C27A -0.2(7) . . . . ?
C24A C23A C27A Fe1 60.4(5) . . . 2_656 ?
C24A C23A C27A C26A -0.5(8) . . . . ?
C26A C25 C24A Fe1 81.1(6) . . . . ?
C26A C25 C24A Fe1 58.8(5) . . . 2_656 ?
C26A C25 C24A C23A -0.1(8) . . . . ?
C27A Fe1 C24A Fe1 125.4(4) 2_656 . . 2_656 ?
C27A Fe1 C24A C25 87.1(6) 2_656 . . . ?
C27A Fe1 C24A C23A -168.2(5) 2_656 . . . ?
C27A C23A C24A Fe1 -93.9(6) . . . . ?
C27A C23A C24A Fe1 -59.5(5) . . . 2_656 ?
C27A C23A C24A C25 0.3(8) . . . . ?
